data_7242709
loop_
_publ_author_name
'Miao, Le-Ping'
'Qi, Qi'
'Han, Xiang-Bin'
'Zhang, Wen'

_publ_section_title
;
 DCM self-trapping by the host deformation in flexible host--guest
 molecules
;
_journal_issue 23
_journal_name_full CrystEngComm
_journal_page_first 4136
_journal_page_last 4142
_journal_paper_doi 10.1039/D1CE00301A
_journal_volume 23
_journal_year 2021
_chemical_formula_sum 'C84 H120 Cl8 N6 O4 Zn2'
_chemical_formula_weight 1692.24
_space_group_crystal_system monoclinic
_space_group_IT_number 14
_space_group_name_Hall '-P 2yn'
_space_group_name_H-M_alt 'P 1 21/n 1'
_atom_sites_solution_hydrogens geom
_audit_creation_method SHELXL-2014/7
_audit_update_record
;
2021-02-23 deposited with the CCDC.	2021-04-23 downloaded from the CCDC.
;
_cell_angle_alpha 90
_cell_angle_beta 97.044(2)
_cell_angle_gamma 90
_cell_formula_units_Z 2
_cell_length_a 11.0967(2)
_cell_length_b 14.1310(3)
_cell_length_c 27.5930(6)
_cell_measurement_reflns_used 47513
_cell_measurement_temperature 152.95(10)
_cell_measurement_theta_max 30.469
_cell_measurement_theta_min 2.390
_cell_volume 4294.13(15)
_computing_structure_refinement 'SHELXL-2014/7 (Sheldrick, 2014)'
_diffrn_ambient_temperature 152.95(10)
_diffrn_measured_fraction_theta_full 0.999
_diffrn_measured_fraction_theta_max 0.842
_diffrn_measurement_device_type 'XtaLAB Synergy R, DW system, HyPix'
_diffrn_radiation_type MoK\a
_diffrn_radiation_wavelength 0.71073
_diffrn_reflns_av_R_equivalents 0.0361
_diffrn_reflns_av_unetI/netI 0.0385
_diffrn_reflns_Laue_measured_fraction_full 0.999
_diffrn_reflns_Laue_measured_fraction_max 0.842
_diffrn_reflns_limit_h_max 15
_diffrn_reflns_limit_h_min -15
_diffrn_reflns_limit_k_max 19
_diffrn_reflns_limit_k_min -18
_diffrn_reflns_limit_l_max 38
_diffrn_reflns_limit_l_min -39
_diffrn_reflns_number 47513
_diffrn_reflns_point_group_measured_fraction_full 0.999
_diffrn_reflns_point_group_measured_fraction_max 0.842
_diffrn_reflns_theta_full 25.242
_diffrn_reflns_theta_max 30.469
_diffrn_reflns_theta_min 2.390
_exptl_absorpt_coefficient_mu 0.858
_exptl_crystal_colour red
_exptl_crystal_density_diffrn 1.309
_exptl_crystal_description block
_exptl_crystal_F_000 1788.0
_refine_diff_density_max 2.063
_refine_diff_density_min -2.030
_refine_diff_density_rms 0.138
_refine_ls_extinction_method none
_refine_ls_goodness_of_fit_ref 1.036
_refine_ls_hydrogen_treatment constr
_refine_ls_matrix_type full
_refine_ls_number_parameters 481
_refine_ls_number_reflns 11001
_refine_ls_number_restraints 0
_refine_ls_restrained_S_all 1.036
_refine_ls_R_factor_all 0.0953
_refine_ls_R_factor_gt 0.0775
_refine_ls_shift/su_max 0.002
_refine_ls_shift/su_mean 0.000
_refine_ls_structure_factor_coef Fsqd
_refine_ls_weighting_details 'w=1/[\s^2^(Fo^2^)+(0.1391P)^2^+13.1741P] where P=(Fo^2^+2Fc^2^)/3'
_refine_ls_weighting_scheme calc
_refine_ls_wR_factor_gt 0.2290
_refine_ls_wR_factor_ref 0.2421
_reflns_Friedel_coverage 0.000
_reflns_number_gt 8671
_reflns_number_total 13072
_reflns_threshold_expression 'I > 2\s(I)'
_cod_data_source_file d1ce00301a2.cif
_cod_data_source_block 1-153K
_cod_depositor_comments 'Adding full bibliography for 7242699--7242712.cif.'
_cod_original_sg_symbol_H-M 'P 21/n'
_cod_database_code 7242709
_shelx_shelxl_version_number 2014/7
_shelx_space_group_comment
;
The symmetry employed for this shelxl refinement is uniquely defined
by the following loop, which should always be used as a source of
symmetry information in preference to the above space-group names.
They are only intended as comments.
;

loop_
_space_group_symop_operation_xyz
'x, y, z'
'-x+1/2, y+1/2, -z+1/2'
'-x, -y, -z'
'x-1/2, -y-1/2, z-1/2'

loop_
_atom_site_label
_atom_site_type_symbol
_atom_site_fract_x
_atom_site_fract_y
_atom_site_fract_z
_atom_site_U_iso_or_equiv
_atom_site_adp_type
_atom_site_occupancy
_atom_site_site_symmetry_order
_atom_site_calc_flag
_atom_site_refinement_flags_posn
_atom_site_refinement_flags_adp
_atom_site_refinement_flags_occupancy
_atom_site_disorder_assembly
_atom_site_disorder_group
C1 C 1.2806(3) 0.3163(2) 0.58779(13) 0.0190(6) Uani 1 1 d . . . . .
C2 C 1.3520(3) 0.3999(2) 0.60102(13) 0.0194(7) Uani 1 1 d . . . . .
C3 C 1.3365(3) 0.4775(3) 0.57053(14) 0.0227(7) Uani 1 1 d . . . . .
H21 H 1.3811 0.5316 0.5799 0.027 Uiso 1 1 calc R U . . .
C4 C 1.2578(3) 0.4809(2) 0.52608(14) 0.0225(7) Uani 1 1 d . . . . .
C5 C 1.1943(3) 0.4010(3) 0.51272(14) 0.0221(7) Uani 1 1 d . . . . .
H5 H 1.1433 0.4002 0.4833 0.027 Uiso 1 1 calc R U . . .
C6 C 1.2035(3) 0.3181(2) 0.54253(13) 0.0196(7) Uani 1 1 d . . . . .
C7 C 1.1356(3) 0.2380(2) 0.52183(13) 0.0194(7) Uani 1 1 d . . . . .
H7 H 1.0940 0.2452 0.4907 0.023 Uiso 1 1 calc R U . . .
C8 C 1.0600(3) 0.0814(2) 0.51955(12) 0.0160(6) Uani 1 1 d . . . . .
C9 C 0.9655(3) 0.0901(2) 0.48152(13) 0.0175(6) Uani 1 1 d . . . . .
H9 H 0.9425 0.1495 0.4692 0.021 Uiso 1 1 calc R U . . .
C10 C 0.9058(3) 0.0094(2) 0.46214(12) 0.0170(6) Uani 1 1 d . . . . .
C11 C 0.7291(3) 0.0761(2) 0.42135(13) 0.0182(6) Uani 1 1 d . . . . .
H11 H 0.7393 0.1237 0.4448 0.022 Uiso 1 1 calc R U . . .
C12 C 0.6238(3) 0.0813(2) 0.38522(13) 0.0179(6) Uani 1 1 d . . . . .
C13 C 0.6051(3) 0.0198(2) 0.34400(12) 0.0168(6) Uani 1 1 d . . . . .
C14 C 0.4970(3) 0.0358(2) 0.31016(12) 0.0170(6) Uani 1 1 d . . . . .
C15 C 0.4133(3) 0.1008(3) 0.32259(13) 0.0195(7) Uani 1 1 d . . . . .
H15 H 0.3420 0.1079 0.3014 0.023 Uiso 1 1 calc R U . . .
C16 C 0.4277(3) 0.1576(2) 0.36537(13) 0.0202(7) Uani 1 1 d . . . . .
C17 C 0.5356(3) 0.1491(2) 0.39461(13) 0.0200(7) Uani 1 1 d . . . . .
H17 H 0.5516 0.1890 0.4214 0.024 Uiso 1 1 calc R U . . .
C18 C 0.9798(4) 0.2143(4) 0.62978(17) 0.0362(10) Uani 1 1 d . . . . .
H18A H 0.9475 0.1935 0.5973 0.043 Uiso 1 1 calc R U . . .
H18B H 1.0245 0.2725 0.6266 0.043 Uiso 1 1 calc R U . . .
C19 C 0.9959(5) 0.0518(3) 0.6569(2) 0.0424(12) Uani 1 1 d . . . . .
H19A H 1.0502 0.0038 0.6723 0.051 Uiso 1 1 calc R U . . .
H19B H 0.9651 0.0298 0.6245 0.051 Uiso 1 1 calc R U . . .
C20 C 1.1106(4) 0.1742(4) 0.70273(15) 0.0348(10) Uani 1 1 d . . . . .
H20A H 1.1540 0.2333 0.7002 0.042 Uiso 1 1 calc R U . . .
H20B H 1.1675 0.1281 0.7182 0.042 Uiso 1 1 calc R U . . .
C21 C 0.8744(4) 0.2336(4) 0.65954(18) 0.0380(10) Uani 1 1 d . . . . .
H21A H 0.8759 0.2992 0.6699 0.046 Uiso 1 1 calc R U . . .
H21B H 0.7976 0.2217 0.6397 0.046 Uiso 1 1 calc R U . . .
C22 C 0.8887(4) 0.0658(4) 0.6871(2) 0.0428(11) Uani 1 1 d . . . . .
H22A H 0.8128 0.0510 0.6673 0.051 Uiso 1 1 calc R U . . .
H22B H 0.8977 0.0238 0.7151 0.051 Uiso 1 1 calc R U . . .
C23 C 1.0084(4) 0.1895(4) 0.73461(16) 0.0355(9) Uani 1 1 d . . . . .
H23A H 1.0197 0.1477 0.7627 0.043 Uiso 1 1 calc R U . . .
H23B H 1.0096 0.2543 0.7462 0.043 Uiso 1 1 calc R U . . .
C24 C 0.8875(4) 0.1685(4) 0.70419(17) 0.0356(10) Uani 1 1 d . . . . .
H24 H 0.8204 0.1788 0.7236 0.043 Uiso 1 1 calc R U . . .
C25 C 1.4425(3) 0.4007(3) 0.64740(14) 0.0225(7) Uani 1 1 d . . . . .
C26 C 1.2483(4) 0.5718(3) 0.49516(15) 0.0276(8) Uani 1 1 d . . . . .
C27 C 0.4788(3) -0.0183(3) 0.26155(13) 0.0206(7) Uani 1 1 d . . . . .
C28 C 0.3243(3) 0.2213(3) 0.37748(15) 0.0252(7) Uani 1 1 d . . . . .
C29 C 1.5369(4) 0.3213(3) 0.64578(15) 0.0292(8) Uani 1 1 d . . . . .
H29A H 1.4962 0.2612 0.6428 0.044 Uiso 1 1 calc R U . . .
H29B H 1.5926 0.3224 0.6753 0.044 Uiso 1 1 calc R U . . .
H29C H 1.5806 0.3307 0.6182 0.044 Uiso 1 1 calc R U . . .
C30 C 1.3761(4) 0.3877(3) 0.69289(15) 0.0341(9) Uani 1 1 d . . . . .
H30A H 1.3157 0.4361 0.6935 0.051 Uiso 1 1 calc R U . . .
H30B H 1.4336 0.3921 0.7218 0.051 Uiso 1 1 calc R U . . .
H30C H 1.3378 0.3267 0.6917 0.051 Uiso 1 1 calc R U . . .
C31 C 1.5148(4) 0.4935(3) 0.65346(17) 0.0348(10) Uani 1 1 d . . . . .
H31A H 1.5552 0.5040 0.6251 0.052 Uiso 1 1 calc R U . . .
H31B H 1.5740 0.4894 0.6818 0.052 Uiso 1 1 calc R U . . .
H31C H 1.4604 0.5450 0.6572 0.052 Uiso 1 1 calc R U . . .
C32 C 1.3746(5) 0.6001(4) 0.4831(2) 0.0472(12) Uani 1 1 d . . . . .
H32A H 1.4046 0.5522 0.4629 0.071 Uiso 1 1 calc R U . . .
H32B H 1.4290 0.6064 0.5127 0.071 Uiso 1 1 calc R U . . .
H32C H 1.3694 0.6593 0.4659 0.071 Uiso 1 1 calc R U . . .
C33 C 1.1967(6) 0.6520(4) 0.5241(2) 0.0544(15) Uani 1 1 d . . . . .
H33A H 1.1949 0.7096 0.5056 0.082 Uiso 1 1 calc R U . . .
H33B H 1.2471 0.6605 0.5546 0.082 Uiso 1 1 calc R U . . .
H33C H 1.1158 0.6360 0.5302 0.082 Uiso 1 1 calc R U . . .
C34 C 1.1650(6) 0.5602(4) 0.4474(2) 0.0519(14) Uani 1 1 d . . . . .
H34A H 1.0833 0.5500 0.4543 0.078 Uiso 1 1 calc R U . . .
H34B H 1.1911 0.5069 0.4298 0.078 Uiso 1 1 calc R U . . .
H34C H 1.1681 0.6164 0.4280 0.078 Uiso 1 1 calc R U . . .
C35 C 0.3602(4) 0.0098(3) 0.23002(15) 0.0286(8) Uani 1 1 d . . . . .
H35A H 0.3585 0.0772 0.2254 0.043 Uiso 1 1 calc R U . . .
H35B H 0.2921 -0.0091 0.2461 0.043 Uiso 1 1 calc R U . . .
H35C H 0.3560 -0.0210 0.1989 0.043 Uiso 1 1 calc R U . . .
C36 C 0.4740(4) -0.1255(3) 0.27038(16) 0.0303(9) Uani 1 1 d . . . . .
H36A H 0.4619 -0.1579 0.2396 0.045 Uiso 1 1 calc R U . . .
H36B H 0.4080 -0.1397 0.2887 0.045 Uiso 1 1 calc R U . . .
H36C H 0.5490 -0.1459 0.2884 0.045 Uiso 1 1 calc R U . . .
C37 C 0.5845(4) 0.0045(3) 0.23241(15) 0.0311(9) Uani 1 1 d . . . . .
H37A H 0.5852 0.0711 0.2256 0.047 Uiso 1 1 calc R U . . .
H37B H 0.5746 -0.0301 0.2022 0.047 Uiso 1 1 calc R U . . .
H37C H 0.6598 -0.0132 0.2511 0.047 Uiso 1 1 calc R U . . .
C38 C 0.2705(5) 0.2791(4) 0.33310(18) 0.0414(11) Uani 1 1 d . . . . .
H38A H 0.2096 0.3213 0.3425 0.062 Uiso 1 1 calc R U . . .
H38B H 0.2344 0.2372 0.3081 0.062 Uiso 1 1 calc R U . . .
H38C H 0.3336 0.3151 0.3209 0.062 Uiso 1 1 calc R U . . .
C39 C 0.3676(4) 0.2912(3) 0.41846(17) 0.0353(9) Uani 1 1 d . . . . .
H39A H 0.4378 0.3245 0.4104 0.053 Uiso 1 1 calc R U . . .
H39B H 0.3880 0.2573 0.4485 0.053 Uiso 1 1 calc R U . . .
H39C H 0.3040 0.3357 0.4222 0.053 Uiso 1 1 calc R U . . .
C40 C 0.2267(4) 0.1590(4) 0.3954(2) 0.0413(11) Uani 1 1 d . . . . .
H40A H 0.2610 0.1238 0.4235 0.062 Uiso 1 1 calc R U . . .
H40B H 0.1960 0.1158 0.3699 0.062 Uiso 1 1 calc R U . . .
H40C H 0.1616 0.1979 0.4039 0.062 Uiso 1 1 calc R U . . .
C41 C 0.7932(7) 0.2312(6) 0.3114(3) 0.074(2) Uani 1 1 d . . . . .
H41A H 0.7358 0.1798 0.3129 0.089 Uiso 1 1 calc R U . . .
H41B H 0.8018 0.2427 0.2773 0.089 Uiso 1 1 calc R U . . .
C42 C 0.4289(6) 0.9169(5) 0.4273(2) 0.0578(15) Uani 1 1 d . . . . .
H42A H 0.4292 0.8799 0.3977 0.069 Uiso 1 1 calc R U . . .
H42B H 0.4394 0.9828 0.4190 0.069 Uiso 1 1 calc R U . . .
Cl1 Cl 0.7383(3) 0.3335(3) 0.33728(13) 0.1382(12) Uani 1 1 d . . . . .
Cl2 Cl 0.9311(3) 0.2002(3) 0.34229(17) 0.1571(15) Uani 1 1 d . . . . .
Cl3 Cl 0.28689(14) 0.90318(14) 0.44932(6) 0.0616(4) Uani 1 1 d . . . . .
Cl4 Cl 0.54825(17) 0.88238(15) 0.46864(8) 0.0772(6) Uani 1 1 d . . . . .
N1 N 1.1275(3) 0.1567(2) 0.54288(10) 0.0170(5) Uani 1 1 d . . . . .
N2 N 0.8102(2) 0.0104(2) 0.42368(11) 0.0175(6) Uani 1 1 d . . . . .
N3 N 1.0639(3) 0.1409(2) 0.65307(11) 0.0200(6) Uani 1 1 d . . . . .
O1 O 1.2904(2) 0.24332(18) 0.61712(9) 0.0230(5) Uani 1 1 d . . . . .
O2 O 0.6807(2) -0.04685(18) 0.33644(9) 0.0212(5) Uani 1 1 d . . . . .
Zn1 Zn 1.21131(3) 0.11965(3) 0.61305(2) 0.01711(14) Uani 1 1 d . . . . .

loop_
_atom_site_aniso_label
_atom_site_aniso_U_11
_atom_site_aniso_U_22
_atom_site_aniso_U_33
_atom_site_aniso_U_23
_atom_site_aniso_U_13
_atom_site_aniso_U_12
C1 0.0179(15) 0.0190(16) 0.0202(16) -0.0029(13) 0.0028(12) -0.0012(12)
C2 0.0194(16) 0.0175(15) 0.0211(16) -0.0039(13) 0.0014(13) -0.0022(12)
C3 0.0231(17) 0.0167(16) 0.0284(18) -0.0057(14) 0.0041(14) -0.0031(13)
C4 0.0246(17) 0.0155(16) 0.0273(18) 0.0010(13) 0.0035(14) 0.0010(13)
C5 0.0249(17) 0.0178(16) 0.0227(17) 0.0000(13) -0.0007(14) 0.0008(13)
C6 0.0204(16) 0.0169(15) 0.0212(16) -0.0013(13) 0.0015(13) -0.0009(12)
C7 0.0180(15) 0.0193(16) 0.0199(16) -0.0031(13) -0.0019(12) -0.0001(12)
C8 0.0149(14) 0.0159(15) 0.0166(15) -0.0042(12) -0.0004(11) -0.0022(11)
C9 0.0166(15) 0.0154(15) 0.0196(15) -0.0022(12) -0.0017(12) 0.0007(12)
C10 0.0136(14) 0.0187(16) 0.0179(15) -0.0032(12) -0.0018(12) -0.0006(11)
C11 0.0193(16) 0.0148(15) 0.0198(16) -0.0024(12) 0.0000(12) -0.0006(12)
C12 0.0147(15) 0.0179(15) 0.0202(16) 0.0011(12) -0.0012(12) 0.0012(12)
C13 0.0136(14) 0.0176(15) 0.0187(15) 0.0003(12) 0.0002(12) -0.0005(11)
C14 0.0151(15) 0.0162(15) 0.0190(15) 0.0042(12) -0.0006(12) -0.0015(11)
C15 0.0139(15) 0.0226(16) 0.0208(16) 0.0053(13) -0.0024(12) 0.0002(12)
C16 0.0185(16) 0.0169(16) 0.0251(17) 0.0038(13) 0.0021(13) 0.0032(12)
C17 0.0218(17) 0.0163(15) 0.0215(16) -0.0015(13) 0.0011(13) 0.0024(12)
C18 0.029(2) 0.046(3) 0.034(2) 0.0068(19) 0.0065(17) 0.0164(18)
C19 0.047(3) 0.027(2) 0.059(3) -0.011(2) 0.029(2) -0.0148(19)
C20 0.0239(19) 0.055(3) 0.0247(19) -0.0132(19) -0.0002(15) 0.0014(18)
C21 0.028(2) 0.046(3) 0.040(2) -0.009(2) 0.0061(18) 0.0139(18)
C22 0.037(2) 0.044(3) 0.052(3) -0.008(2) 0.022(2) -0.015(2)
C23 0.035(2) 0.045(3) 0.027(2) -0.0085(18) 0.0070(17) -0.0035(19)
C24 0.025(2) 0.048(3) 0.036(2) -0.011(2) 0.0121(17) -0.0055(18)
C25 0.0239(17) 0.0205(17) 0.0223(17) -0.0014(13) -0.0002(14) -0.0063(13)
C26 0.034(2) 0.0163(17) 0.031(2) 0.0031(15) 0.0003(16) 0.0021(14)
C27 0.0190(16) 0.0229(17) 0.0187(16) 0.0002(13) -0.0028(12) -0.0004(13)
C28 0.0232(17) 0.0241(18) 0.0282(18) 0.0029(15) 0.0023(14) 0.0086(14)
C29 0.0260(19) 0.029(2) 0.031(2) 0.0050(16) -0.0011(15) -0.0016(15)
C30 0.035(2) 0.046(3) 0.0215(19) -0.0084(17) 0.0038(16) -0.0086(18)
C31 0.037(2) 0.029(2) 0.036(2) -0.0033(17) -0.0086(18) -0.0144(17)
C32 0.048(3) 0.048(3) 0.046(3) 0.019(2) 0.006(2) -0.006(2)
C33 0.077(4) 0.026(2) 0.063(4) 0.005(2) 0.020(3) 0.016(2)
C34 0.071(4) 0.030(2) 0.048(3) 0.013(2) -0.020(3) -0.004(2)
C35 0.0278(19) 0.030(2) 0.0249(18) 0.0000(15) -0.0081(15) 0.0010(15)
C36 0.032(2) 0.0216(18) 0.033(2) -0.0015(15) -0.0108(17) -0.0012(15)
C37 0.028(2) 0.044(2) 0.0213(18) -0.0021(17) 0.0033(15) -0.0015(17)
C38 0.043(3) 0.041(3) 0.040(2) 0.005(2) 0.000(2) 0.024(2)
C39 0.038(2) 0.028(2) 0.039(2) -0.0045(18) 0.0022(18) 0.0130(17)
C40 0.026(2) 0.040(3) 0.060(3) 0.002(2) 0.014(2) 0.0036(18)
C41 0.070(4) 0.097(6) 0.055(4) 0.019(4) 0.001(3) -0.013(4)
C42 0.063(4) 0.061(4) 0.051(3) 0.007(3) 0.014(3) -0.004(3)
Cl1 0.122(2) 0.162(3) 0.134(3) 0.016(2) 0.029(2) 0.035(2)
Cl2 0.129(3) 0.139(3) 0.194(4) 0.066(3) -0.017(3) 0.007(2)
Cl3 0.0476(8) 0.0862(11) 0.0510(8) 0.0104(7) 0.0061(6) -0.0170(7)
Cl4 0.0544(9) 0.0934(14) 0.0855(13) 0.0290(10) 0.0148(9) 0.0161(8)
N1 0.0154(13) 0.0161(13) 0.0184(13) -0.0035(11) -0.0021(10) -0.0017(10)
N2 0.0144(13) 0.0176(13) 0.0192(14) -0.0016(11) -0.0037(10) -0.0003(10)
N3 0.0182(14) 0.0196(14) 0.0220(14) -0.0034(11) 0.0014(11) -0.0003(11)
O1 0.0270(13) 0.0211(12) 0.0193(12) 0.0010(10) -0.0033(10) -0.0080(10)
O2 0.0187(12) 0.0226(12) 0.0211(12) -0.0026(10) -0.0024(9) 0.0057(9)
Zn1 0.0157(2) 0.0164(2) 0.0185(2) -0.00234(14) -0.00052(14) -0.00032(13)

loop_
_atom_type_symbol
_atom_type_description
_atom_type_scat_dispersion_real
_atom_type_scat_dispersion_imag
_atom_type_scat_source
C C 0.0033 0.0016 'International Tables Vol C Tables 4.2.6.8 and 6.1.1.4'
H H 0.0000 0.0000 'International Tables Vol C Tables 4.2.6.8 and 6.1.1.4'
N N 0.0061 0.0033 'International Tables Vol C Tables 4.2.6.8 and 6.1.1.4'
O O 0.0106 0.0060 'International Tables Vol C Tables 4.2.6.8 and 6.1.1.4'
Zn Zn 0.2839 1.4301 'International Tables Vol C Tables 4.2.6.8 and 6.1.1.4'
Cl Cl 0.1484 0.1585 'International Tables Vol C Tables 4.2.6.8 and 6.1.1.4'

loop_
_geom_angle_atom_site_label_1
_geom_angle_atom_site_label_2
_geom_angle_atom_site_label_3
_geom_angle
_geom_angle_site_symmetry_1
_geom_angle_site_symmetry_3
_geom_angle_publ_flag
O1 C1 C6 123.5(3) . . ?
O1 C1 C2 119.2(3) . . ?
C6 C1 C2 117.3(3) . . ?
C3 C2 C1 118.2(3) . . ?
C3 C2 C25 121.6(3) . . ?
C1 C2 C25 120.1(3) . . ?
C2 C3 C4 124.9(3) . . ?
C2 C3 H21 117.5 . . ?
C4 C3 H21 117.5 . . ?
C5 C4 C3 116.8(3) . . ?
C5 C4 C26 123.1(3) . . ?
C3 C4 C26 120.1(3) . . ?
C4 C5 C6 121.8(3) . . ?
C4 C5 H5 119.1 . . ?
C6 C5 H5 119.1 . . ?
C1 C6 C5 120.9(3) . . ?
C1 C6 C7 124.3(3) . . ?
C5 C6 C7 114.8(3) . . ?
N1 C7 C6 125.6(3) . . ?
N1 C7 H7 117.2 . . ?
C6 C7 H7 117.2 . . ?
C9 C8 N1 125.8(3) . . ?
C9 C8 C10 119.5(3) . 3_756 ?
N1 C8 C10 114.7(3) . 3_756 ?
C10 C9 C8 119.7(3) . . ?
C10 C9 H9 120.2 . . ?
C8 C9 H9 120.2 . . ?
C9 C10 N2 124.1(3) . . ?
C9 C10 C8 120.8(3) . 3_756 ?
N2 C10 C8 115.1(3) . 3_756 ?
N2 C11 C12 125.0(3) . . ?
N2 C11 H11 117.5 . . ?
C12 C11 H11 117.5 . . ?
C17 C12 C13 121.4(3) . . ?
C17 C12 C11 115.4(3) . . ?
C13 C12 C11 123.1(3) . . ?
O2 C13 C12 122.5(3) . . ?
O2 C13 C14 120.8(3) . . ?
C12 C13 C14 116.6(3) . . ?
C15 C14 C13 118.3(3) . . ?
C15 C14 C27 121.9(3) . . ?
C13 C14 C27 119.7(3) . . ?
C14 C15 C16 124.9(3) . . ?
C14 C15 H15 117.5 . . ?
C16 C15 H15 117.5 . . ?
C17 C16 C15 116.3(3) . . ?
C17 C16 C28 123.4(3) . . ?
C15 C16 C28 120.3(3) . . ?
C16 C17 C12 121.8(3) . . ?
C16 C17 H17 119.1 . . ?
C12 C17 H17 119.1 . . ?
N3 C18 C21 111.9(4) . . ?
N3 C18 H18A 109.2 . . ?
C21 C18 H18A 109.2 . . ?
N3 C18 H18B 109.2 . . ?
C21 C18 H18B 109.2 . . ?
H18A C18 H18B 107.9 . . ?
N3 C19 C22 111.3(4) . . ?
N3 C19 H19A 109.4 . . ?
C22 C19 H19A 109.4 . . ?
N3 C19 H19B 109.4 . . ?
C22 C19 H19B 109.4 . . ?
H19A C19 H19B 108.0 . . ?
N3 C20 C23 112.1(3) . . ?
N3 C20 H20A 109.2 . . ?
C23 C20 H20A 109.2 . . ?
N3 C20 H20B 109.2 . . ?
C23 C20 H20B 109.2 . . ?
H20A C20 H20B 107.9 . . ?
C24 C21 C18 108.7(3) . . ?
C24 C21 H21A 110.0 . . ?
C18 C21 H21A 110.0 . . ?
C24 C21 H21B 110.0 . . ?
C18 C21 H21B 110.0 . . ?
H21A C21 H21B 108.3 . . ?
C24 C22 C19 109.0(4) . . ?
C24 C22 H22A 109.9 . . ?
C19 C22 H22A 109.9 . . ?
C24 C22 H22B 109.9 . . ?
C19 C22 H22B 109.9 . . ?
H22A C22 H22B 108.3 . . ?
C24 C23 C20 108.7(3) . . ?
C24 C23 H23A 110.0 . . ?
C20 C23 H23A 110.0 . . ?
C24 C23 H23B 110.0 . . ?
C20 C23 H23B 110.0 . . ?
H23A C23 H23B 108.3 . . ?
C23 C24 C22 108.3(4) . . ?
C23 C24 C21 108.5(4) . . ?
C22 C24 C21 109.1(4) . . ?
C23 C24 H24 110.3 . . ?
C22 C24 H24 110.3 . . ?
C21 C24 H24 110.3 . . ?
C2 C25 C31 112.3(3) . . ?
C2 C25 C29 110.5(3) . . ?
C31 C25 C29 106.1(3) . . ?
C2 C25 C30 110.5(3) . . ?
C31 C25 C30 108.0(3) . . ?
C29 C25 C30 109.3(3) . . ?
C34 C26 C32 108.3(4) . . ?
C34 C26 C33 107.7(4) . . ?
C32 C26 C33 109.3(4) . . ?
C34 C26 C4 112.5(3) . . ?
C32 C26 C4 109.6(3) . . ?
C33 C26 C4 109.4(4) . . ?
C37 C27 C14 109.0(3) . . ?
C37 C27 C36 109.5(3) . . ?
C14 C27 C36 110.9(3) . . ?
C37 C27 C35 107.8(3) . . ?
C14 C27 C35 112.1(3) . . ?
C36 C27 C35 107.5(3) . . ?
C40 C28 C16 108.2(3) . . ?
C40 C28 C38 110.1(4) . . ?
C16 C28 C38 111.7(3) . . ?
C40 C28 C39 107.7(4) . . ?
C16 C28 C39 111.4(3) . . ?
C38 C28 C39 107.6(3) . . ?
C25 C29 H29A 109.5 . . ?
C25 C29 H29B 109.5 . . ?
H29A C29 H29B 109.5 . . ?
C25 C29 H29C 109.5 . . ?
H29A C29 H29C 109.5 . . ?
H29B C29 H29C 109.5 . . ?
C25 C30 H30A 109.5 . . ?
C25 C30 H30B 109.5 . . ?
H30A C30 H30B 109.5 . . ?
C25 C30 H30C 109.5 . . ?
H30A C30 H30C 109.5 . . ?
H30B C30 H30C 109.5 . . ?
C25 C31 H31A 109.5 . . ?
C25 C31 H31B 109.5 . . ?
H31A C31 H31B 109.5 . . ?
C25 C31 H31C 109.5 . . ?
H31A C31 H31C 109.5 . . ?
H31B C31 H31C 109.5 . . ?
C26 C32 H32A 109.5 . . ?
C26 C32 H32B 109.5 . . ?
H32A C32 H32B 109.5 . . ?
C26 C32 H32C 109.5 . . ?
H32A C32 H32C 109.5 . . ?
H32B C32 H32C 109.5 . . ?
C26 C33 H33A 109.5 . . ?
C26 C33 H33B 109.5 . . ?
H33A C33 H33B 109.5 . . ?
C26 C33 H33C 109.5 . . ?
H33A C33 H33C 109.5 . . ?
H33B C33 H33C 109.5 . . ?
C26 C34 H34A 109.5 . . ?
C26 C34 H34B 109.5 . . ?
H34A C34 H34B 109.5 . . ?
C26 C34 H34C 109.5 . . ?
H34A C34 H34C 109.5 . . ?
H34B C34 H34C 109.5 . . ?
C27 C35 H35A 109.5 . . ?
C27 C35 H35B 109.5 . . ?
H35A C35 H35B 109.5 . . ?
C27 C35 H35C 109.5 . . ?
H35A C35 H35C 109.5 . . ?
H35B C35 H35C 109.5 . . ?
C27 C36 H36A 109.5 . . ?
C27 C36 H36B 109.5 . . ?
H36A C36 H36B 109.5 . . ?
C27 C36 H36C 109.5 . . ?
H36A C36 H36C 109.5 . . ?
H36B C36 H36C 109.5 . . ?
C27 C37 H37A 109.5 . . ?
C27 C37 H37B 109.5 . . ?
H37A C37 H37B 109.5 . . ?
C27 C37 H37C 109.5 . . ?
H37A C37 H37C 109.5 . . ?
H37B C37 H37C 109.5 . . ?
C28 C38 H38A 109.5 . . ?
C28 C38 H38B 109.5 . . ?
H38A C38 H38B 109.5 . . ?
C28 C38 H38C 109.5 . . ?
H38A C38 H38C 109.5 . . ?
H38B C38 H38C 109.5 . . ?
C28 C39 H39A 109.5 . . ?
C28 C39 H39B 109.5 . . ?
H39A C39 H39B 109.5 . . ?
C28 C39 H39C 109.5 . . ?
H39A C39 H39C 109.5 . . ?
H39B C39 H39C 109.5 . . ?
C28 C40 H40A 109.5 . . ?
C28 C40 H40B 109.5 . . ?
H40A C40 H40B 109.5 . . ?
C28 C40 H40C 109.5 . . ?
H40A C40 H40C 109.5 . . ?
H40B C40 H40C 109.5 . . ?
Cl2 C41 Cl1 110.0(5) . . ?
Cl2 C41 H41A 109.7 . . ?
Cl1 C41 H41A 109.7 . . ?
Cl2 C41 H41B 109.7 . . ?
Cl1 C41 H41B 109.7 . . ?
H41A C41 H41B 108.2 . . ?
Cl4 C42 Cl3 112.9(3) . . ?
Cl4 C42 H42A 109.0 . . ?
Cl3 C42 H42A 109.0 . . ?
Cl4 C42 H42B 109.0 . . ?
Cl3 C42 H42B 109.0 . . ?
H42A C42 H42B 107.8 . . ?
C7 N1 C8 121.8(3) . . ?
C7 N1 Zn1 125.8(2) . . ?
C8 N1 Zn1 112.4(2) . . ?
C11 N2 C10 120.2(3) . . ?
C11 N2 Zn1 124.7(2) . 3_756 ?
C10 N2 Zn1 112.7(2) . 3_756 ?
C19 N3 C20 109.2(4) . . ?
C19 N3 C18 109.0(4) . . ?
C20 N3 C18 107.9(3) . . ?
C19 N3 Zn1 110.7(2) . . ?
C20 N3 Zn1 108.9(2) . . ?
C18 N3 Zn1 111.1(2) . . ?
C1 O1 Zn1 131.9(2) . . ?
C13 O2 Zn1 127.2(2) . 3_756 ?
O1 Zn1 O2 101.13(11) . 3_756 ?
O1 Zn1 N2 146.66(12) . 3_756 ?
O2 Zn1 N2 84.78(11) 3_756 3_756 ?
O1 Zn1 N3 102.42(12) . . ?
O2 Zn1 N3 98.33(11) 3_756 . ?
N2 Zn1 N3 109.19(12) 3_756 . ?
O1 Zn1 N1 88.56(11) . . ?
O2 Zn1 N1 157.47(11) 3_756 . ?
N2 Zn1 N1 76.30(11) 3_756 . ?
N3 Zn1 N1 99.36(12) . . ?

loop_
_geom_bond_atom_site_label_1
_geom_bond_atom_site_label_2
_geom_bond_distance
_geom_bond_site_symmetry_2
_geom_bond_publ_flag
C1 O1 1.307(4) . ?
C1 C6 1.425(5) . ?
C1 C2 1.444(5) . ?
C2 C3 1.380(5) . ?
C2 C25 1.527(5) . ?
C3 C4 1.417(5) . ?
C3 H21 0.9300 . ?
C4 C5 1.359(5) . ?
C4 C26 1.539(5) . ?
C5 C6 1.428(5) . ?
C5 H5 0.9300 . ?
C6 C7 1.438(5) . ?
C7 N1 1.295(5) . ?
C7 H7 0.9300 . ?
C8 C9 1.395(4) . ?
C8 N1 1.411(4) . ?
C8 C10 1.413(5) 3_756 ?
C9 C10 1.392(5) . ?
C9 H9 0.9300 . ?
C10 N2 1.406(4) . ?
C10 C8 1.413(5) 3_756 ?
C11 N2 1.288(4) . ?
C11 C12 1.442(5) . ?
C11 H11 0.9300 . ?
C12 C17 1.416(5) . ?
C12 C13 1.426(5) . ?
C13 O2 1.295(4) . ?
C13 C14 1.445(4) . ?
C14 C15 1.379(5) . ?
C14 C27 1.536(5) . ?
C15 C16 1.420(5) . ?
C15 H15 0.9300 . ?
C16 C17 1.365(5) . ?
C16 C28 1.528(5) . ?
C17 H17 0.9300 . ?
C18 N3 1.487(5) . ?
C18 C21 1.534(6) . ?
C18 H18A 0.9700 . ?
C18 H18B 0.9700 . ?
C19 N3 1.478(5) . ?
C19 C22 1.546(6) . ?
C19 H19A 0.9700 . ?
C19 H19B 0.9700 . ?
C20 N3 1.481(5) . ?
C20 C23 1.533(6) . ?
C20 H20A 0.9700 . ?
C20 H20B 0.9700 . ?
C21 C24 1.530(7) . ?
C21 H21A 0.9700 . ?
C21 H21B 0.9700 . ?
C22 C24 1.526(7) . ?
C22 H22A 0.9700 . ?
C22 H22B 0.9700 . ?
C23 C24 1.522(6) . ?
C23 H23A 0.9700 . ?
C23 H23B 0.9700 . ?
C24 H24 0.9800 . ?
C25 C31 1.535(5) . ?
C25 C29 1.539(6) . ?
C25 C30 1.542(6) . ?
C26 C34 1.523(6) . ?
C26 C32 1.533(7) . ?
C26 C33 1.537(7) . ?
C27 C37 1.535(5) . ?
C27 C36 1.536(5) . ?
C27 C35 1.538(5) . ?
C28 C40 1.525(6) . ?
C28 C38 1.531(6) . ?
C28 C39 1.533(6) . ?
C29 H29A 0.9600 . ?
C29 H29B 0.9600 . ?
C29 H29C 0.9600 . ?
C30 H30A 0.9600 . ?
C30 H30B 0.9600 . ?
C30 H30C 0.9600 . ?
C31 H31A 0.9600 . ?
C31 H31B 0.9600 . ?
C31 H31C 0.9600 . ?
C32 H32A 0.9600 . ?
C32 H32B 0.9600 . ?
C32 H32C 0.9600 . ?
C33 H33A 0.9600 . ?
C33 H33B 0.9600 . ?
C33 H33C 0.9600 . ?
C34 H34A 0.9600 . ?
C34 H34B 0.9600 . ?
C34 H34C 0.9600 . ?
C35 H35A 0.9600 . ?
C35 H35B 0.9600 . ?
C35 H35C 0.9600 . ?
C36 H36A 0.9600 . ?
C36 H36B 0.9600 . ?
C36 H36C 0.9600 . ?
C37 H37A 0.9600 . ?
C37 H37B 0.9600 . ?
C37 H37C 0.9600 . ?
C38 H38A 0.9600 . ?
C38 H38B 0.9600 . ?
C38 H38C 0.9600 . ?
C39 H39A 0.9600 . ?
C39 H39B 0.9600 . ?
C39 H39C 0.9600 . ?
C40 H40A 0.9600 . ?
C40 H40B 0.9600 . ?
C40 H40C 0.9600 . ?
C41 Cl2 1.715(8) . ?
C41 Cl1 1.755(10) . ?
C41 H41A 0.9700 . ?
C41 H41B 0.9700 . ?
C42 Cl4 1.710(7) . ?
C42 Cl3 1.767(6) . ?
C42 H42A 0.9700 . ?
C42 H42B 0.9700 . ?
N1 Zn1 2.109(3) . ?
N2 Zn1 2.099(3) 3_756 ?
N3 Zn1 2.104(3) . ?
O1 Zn1 1.953(3) . ?
O2 Zn1 2.007(2) 3_756 ?
Zn1 O2 2.007(2) 3_756 ?
Zn1 N2 2.099(3) 3_756 ?
